data_7009514
loop_
_publ_author_name
'Friebe, Matthias'
'Spies, Hartmut'
'Seichter, Wilhelm'
'Leibnitz, Peter'
'Johannsen, Bernd'

_publ_section_title
;
 Neutral '3&#x2005;+&#x2005;1' mixed-ligand oxorhenium(V) complexes
 with tridentate [S,N,S] chelates and aminoalkanethiols: synthesis,
 characterization and structure determination&#x200A;&#x2021;
;
_journal_issue 14
_journal_name_full 'Journal of the Chemical Society, Dalton Transactions'
_journal_page_first 2471
_journal_paper_doi 10.1039/b001600o
_journal_year 2000
_chemical_formula_sum 'C14 H27 N2 O2 Re S3'
_chemical_formula_weight 537.76
_chemical_name_systematic
; 
 ? 
;
_space_group_IT_number 14
_symmetry_cell_setting monoclinic
_symmetry_space_group_name_Hall '-P 2yab'
_symmetry_space_group_name_H-M 'P 1 21/a 1'
_atom_sites_solution_hydrogens geom
_atom_sites_solution_primary direct
_atom_sites_solution_secondary difmap
_audit_creation_method SHELXL
_cell_angle_alpha 90.00
_cell_angle_beta 114.680(10)
_cell_angle_gamma 90.00
_cell_formula_units_Z 4
_cell_length_a 12.630(4)
_cell_length_b 12.017(2)
_cell_length_c 14.817(4)
_cell_measurement_reflns_used 25
_cell_measurement_temperature 298(2)
_cell_measurement_theta_max 17.568
_cell_measurement_theta_min 13.434
_cell_volume 2043.4(9)
_computing_cell_refinement Enraf-Nonius
_computing_data_collection Enraf-Nonius
_computing_data_reduction Helena
_computing_molecular_graphics PLATON
_computing_publication_material PLATON
_computing_structure_refinement 'SHELXL-93 (Sheldrick, 1993)'
_computing_structure_solution 'SHELXS-86 (Sheldrick, 1990)'
_diffrn_ambient_temperature 298(2)
_diffrn_measurement_device CAD4
_diffrn_measurement_method 'omega-2theta scan'
_diffrn_radiation_monochromator graphite
_diffrn_radiation_source 'fine-focus sealed tube'
_diffrn_radiation_type MoK\a
_diffrn_radiation_wavelength 0.71073
_diffrn_reflns_av_R_equivalents 0.0250
_diffrn_reflns_av_sigmaI/netI 0.0212
_diffrn_reflns_limit_h_max 16
_diffrn_reflns_limit_h_min 0
_diffrn_reflns_limit_k_max 15
_diffrn_reflns_limit_k_min 0
_diffrn_reflns_limit_l_max 17
_diffrn_reflns_limit_l_min -19
_diffrn_reflns_number 5120
_diffrn_reflns_theta_max 27.96
_diffrn_reflns_theta_min 1.51
_diffrn_standards_interval_count 250
_diffrn_standards_interval_time 3600
_diffrn_standards_number 3
_exptl_absorpt_coefficient_mu 6.260
_exptl_crystal_colour 'dark green  '
_exptl_crystal_density_diffrn 1.748
_exptl_crystal_F_000 1056
_exptl_crystal_size_max 0.30
_exptl_crystal_size_mid 0.20
_exptl_crystal_size_min 0.20
_refine_diff_density_max 6.642
_refine_diff_density_min -3.225
_refine_diff_density_rms 0.361
_refine_ls_extinction_method none
_refine_ls_goodness_of_fit_all 1.071
_refine_ls_goodness_of_fit_obs 1.110
_refine_ls_matrix_type full
_refine_ls_number_parameters 199
_refine_ls_number_reflns 4899
_refine_ls_number_restraints 0
_refine_ls_restrained_S_all 1.075
_refine_ls_restrained_S_obs 1.110
_refine_ls_R_factor_all 0.0830
_refine_ls_R_factor_obs 0.0695
_refine_ls_shift/esd_max 0.043
_refine_ls_shift/esd_mean 0.003
_refine_ls_structure_factor_coef Fsqd
_refine_ls_weighting_details 'w=1/[\s^2^(Fo^2^)+(0.1377P)^2^+1.1747P] where P=(Fo^2^+2Fc^2^)/3'
_refine_ls_weighting_scheme calc
_refine_ls_wR_factor_all 0.1853
_refine_ls_wR_factor_obs 0.1714
_reflns_number_observed 3959
_reflns_number_total 4900
_reflns_observed_criterion >2sigma(I)
_cod_data_source_file b001600o.txt
_cod_data_source_block frie3g
_cod_depositor_comments
;
The following automatic conversions were performed:

'_symmetry_cell_setting' tag value 'monoclinc' was replaced with
'monoclinic' value.

Automatic conversion script
Id: cif_fix_values 1646 2011-03-28 12:23:43Z adriana 

The following automatic conversions were performed:

'_refine_ls_weighting_scheme' value 'calc
w=1/[\s^2^(Fo^2^)+(0.1377P)^2^+1.1747P] where P=(Fo^2^+2Fc^2^)/3' was
changed to 'calc'. New tag '_refine_ls_weighting_details' was
created. The value of the new tag was set to
'w=1/[\s^2^(Fo^2^)+(0.1377P)^2^+1.1747P] where P=(Fo^2^+2Fc^2^)/3'.

Automatic conversion script
Id: cif_fix_values 3143 2015-03-26 13:38:13Z robertas 
;
_cod_original_sg_symbol_H-M P21/a
_cod_database_code 7009514

loop_
_symmetry_equiv_pos_as_xyz
'x, y, z'
'-x+1/2, y+1/2, -z'
'-x, -y, -z'
'x-1/2, -y-1/2, z'

loop_
_atom_site_aniso_label
_atom_site_aniso_U_11
_atom_site_aniso_U_22
_atom_site_aniso_U_33
_atom_site_aniso_U_23
_atom_site_aniso_U_13
_atom_site_aniso_U_12
Re1 0.0345(2) 0.0445(2) 0.0508(2) 0.00244(11) 0.0237(2) 0.00126(11)
N1 0.042(3) 0.044(3) 0.066(4) 0.003(3) 0.030(3) 0.005(3)
N2 0.109(9) 0.085(7) 0.066(6) 0.011(5) 0.040(6) 0.037(6)
O1 0.036(3) 0.060(4) 0.087(4) -0.012(3) 0.029(3) -0.007(3)
O2 0.289(25) 0.152(14) 0.088(8) 0.056(8) 0.032(12) 0.039(12)
S1 0.0644(13) 0.0538(12) 0.0694(13) 0.0106(10) 0.0444(12) 0.0068(10)
S2 0.0585(13) 0.0596(13) 0.0535(12) 0.0040(9) 0.0271(10) 0.0076(10)
S3 0.0580(13) 0.0539(12) 0.0544(12) 0.0003(9) 0.0286(10) 0.0110(9)
C1 0.061(6) 0.073(7) 0.074(6) 0.017(5) 0.044(5) 0.013(4)
C2 0.051(5) 0.060(5) 0.059(5) 0.004(4) 0.034(4) 0.015(4)
C3 0.032(4) 0.059(5) 0.078(6) 0.008(4) 0.026(4) 0.003(3)
C4 0.045(4) 0.058(5) 0.064(5) 0.009(4) 0.022(4) 0.005(4)
C5 0.044(4) 0.048(4) 0.063(5) 0.002(4) 0.030(4) 0.000(4)
C6 0.061(6) 0.048(5) 0.108(9) 0.006(5) 0.047(6) 0.009(4)
C7 0.094(9) 0.049(6) 0.131(11) -0.007(6) 0.064(8) 0.002(6)
C8 0.062(5) 0.048(5) 0.063(5) 0.000(4) 0.026(4) 0.006(4)
C9 0.064(6) 0.065(6) 0.073(7) 0.020(5) 0.018(5) 0.013(5)
C10 0.222(23) 0.157(17) 0.109(12) 0.048(12) 0.104(15) 0.117(17)
C11 0.176(20) 0.181(20) 0.068(8) 0.002(10) 0.061(11) 0.055(16)
C12 0.124(13) 0.119(13) 0.063(7) 0.012(8) 0.008(8) 0.012(11)
C13 0.366(45) 0.242(30) 0.118(16) 0.086(19) 0.111(23) 0.226(34)
C14 0.145(14) 0.120(12) 0.071(8) 0.022(8) 0.042(9) 0.075(12)

loop_
_atom_site_label
_atom_site_type_symbol
_atom_site_fract_x
_atom_site_fract_y
_atom_site_fract_z
_atom_site_U_iso_or_equiv
_atom_site_thermal_displace_type
_atom_site_occupancy
_atom_site_calc_flag
_atom_site_refinement_flags
_atom_site_disorder_group
Re1 Re 0.23142(2) 0.08568(3) 0.14010(2) 0.0413(2) Uani 1 d . .
N1 N 0.1162(6) 0.2199(6) 0.1495(6) 0.048(2) Uani 1 d . .
N2 N 0.5095(11) -0.1916(10) 0.3780(7) 0.085(3) Uani 1 d . .
O1 O 0.3565(5) 0.1602(6) 0.1945(5) 0.060(2) Uani 1 d . .
O2 O 0.6211(22) -0.4040(12) 0.6061(10) 0.192(9) Uani 1 d . .
S1 S 0.1680(2) -0.0068(2) 0.2418(2) 0.0570(5) Uani 1 d . .
S2 S 0.1220(2) 0.1019(2) -0.0265(2) 0.0559(5) Uani 1 d . .
S3 S 0.2879(2) -0.0816(2) 0.0979(2) 0.0537(5) Uani 1 d . .
C1 C 0.0701(10) 0.0932(8) 0.2615(9) 0.064(3) Uani 1 d . .
H1A H -0.0098(10) 0.0770(8) 0.2162(9) 0.077 Uiso 1 calc R .
H1B H 0.0766(10) 0.0863(8) 0.3288(9) 0.077 Uiso 1 calc R .
C2 C 0.1000(8) 0.2088(8) 0.2445(7) 0.053(2) Uani 1 d . .
H2A H 0.1712(8) 0.2313(8) 0.3000(7) 0.064 Uiso 1 calc R .
H2B H 0.0384(8) 0.2587(8) 0.2419(7) 0.064 Uiso 1 calc R .
C3 C 0.0015(7) 0.2122(8) 0.0608(7) 0.055(2) Uani 1 d . .
H3A H -0.0467(7) 0.2753(8) 0.0603(7) 0.066 Uiso 1 calc R .
H3B H -0.0385(7) 0.1450(8) 0.0653(7) 0.066 Uiso 1 calc R .
C4 C 0.0179(8) 0.2107(8) -0.0350(7) 0.056(2) Uani 1 d . .
H4A H 0.0467(8) 0.2823(8) -0.0452(7) 0.067 Uiso 1 calc R .
H4B H -0.0560(8) 0.1964(8) -0.0909(7) 0.067 Uiso 1 calc R .
C5 C 0.1727(8) 0.3298(7) 0.1499(7) 0.049(2) Uani 1 d . .
H5A H 0.1898(8) 0.3324(7) 0.0919(7) 0.059 Uiso 1 calc R .
H5B H 0.2467(8) 0.3318(7) 0.2078(7) 0.059 Uiso 1 calc R .
C6 C 0.1064(10) 0.4345(8) 0.1504(11) 0.068(3) Uani 1 d . .
H6A H 0.0354(10) 0.4385(8) 0.0897(11) 0.082 Uiso 1 calc R .
H6B H 0.0850(10) 0.4327(8) 0.2061(11) 0.082 Uiso 1 calc R .
C7 C 0.1783(12) 0.5322(9) 0.1581(11) 0.086(4) Uani 1 d . .
H7A H 0.1354(12) 0.5982(9) 0.1577(11) 0.128 Uiso 1 calc R .
H7B H 0.1990(12) 0.5339(9) 0.1027(11) 0.128 Uiso 1 calc R .
H7C H 0.2477(12) 0.5287(9) 0.2188(11) 0.128 Uiso 1 calc R .
C8 C 0.3444(9) -0.1733(8) 0.2059(7) 0.057(2) Uani 1 d . .
H8A H 0.2860(9) -0.1821(8) 0.2319(7) 0.069 Uiso 1 calc R .
H8B H 0.3600(9) -0.2461(8) 0.1859(7) 0.069 Uiso 1 calc R .
C9 C 0.4566(10) -0.1268(10) 0.2876(9) 0.071(3) Uani 1 d . .
H9A H 0.5135(10) -0.1180(10) 0.2601(9) 0.085 Uiso 1 calc R .
H9B H 0.4398(10) -0.0532(10) 0.3052(9) 0.085 Uiso 1 calc R .
C10 C 0.4621(20) -0.1840(18) 0.4410(12) 0.151(10) Uani 1 d . .
H10A H 0.3879(20) -0.2227(18) 0.4137(12) 0.181 Uiso 1 calc R .
H10B H 0.4464(20) -0.1062(18) 0.4481(12) 0.181 Uiso 1 calc R .
C11 C 0.5377(20) -0.2324(19) 0.5460(11) 0.139(8) Uani 1 d . .
H11A H 0.5969(20) -0.1783(19) 0.5832(11) 0.166 Uiso 1 calc R .
H11B H 0.4886(20) -0.2436(19) 0.5810(11) 0.166 Uiso 1 calc R .
C12 C 0.5942(16) -0.3367(16) 0.5440(10) 0.112(5) Uani 1 d . .
C13 C 0.6283(33) -0.3510(27) 0.4630(16) 0.239(20) Uani 1 d . .
H13A H 0.6300(33) -0.4300(27) 0.4505(16) 0.287 Uiso 1 calc R .
H13B H 0.7071(33) -0.3230(27) 0.4841(16) 0.287 Uiso 1 calc R .
C14 C 0.5513(17) -0.2944(15) 0.3659(10) 0.113(6) Uani 1 d . .
H14A H 0.5955(17) -0.2850(15) 0.3263(10) 0.136 Uiso 1 calc R .
H14B H 0.4857(17) -0.3425(15) 0.3292(10) 0.136 Uiso 1 calc R .

loop_
_atom_type_symbol
_atom_type_description
_atom_type_scat_dispersion_real
_atom_type_scat_dispersion_imag
_atom_type_scat_source
C C 0.0033 0.0016 'International Tables Vol C Tables 4.2.6.8 and 6.1.1.4'
H H 0.0000 0.0000 'International Tables Vol C Tables 4.2.6.8 and 6.1.1.4'
N N 0.0061 0.0033 'International Tables Vol C Tables 4.2.6.8 and 6.1.1.4'
O O 0.0106 0.0060 'International Tables Vol C Tables 4.2.6.8 and 6.1.1.4'
S S 0.1246 0.1234 'International Tables Vol C Tables 4.2.6.8 and 6.1.1.4'
Re Re -1.0185 7.2310 'International Tables Vol C Tables 4.2.6.8 and 6.1.1.4'

loop_
_geom_angle_atom_site_label_1
_geom_angle_atom_site_label_2
_geom_angle_atom_site_label_3
_geom_angle
_geom_angle_site_symmetry_1
_geom_angle_site_symmetry_3
_geom_angle_publ_flag
O1 Re1 N1 95.2(3) . . ?
O1 Re1 S1 117.4(3) . . ?
N1 Re1 S1 83.8(2) . . ?
O1 Re1 S2 119.5(3) . . ?
N1 Re1 S2 83.6(2) . . ?
S1 Re1 S2 122.55(10) . . ?
O1 Re1 S3 104.9(2) . . ?
N1 Re1 S3 159.7(2) . . ?
S1 Re1 S3 89.33(9) . . ?
S2 Re1 S3 84.10(9) . . ?
C3 N1 C5 110.0(7) . . ?
C3 N1 C2 110.7(7) . . ?
C5 N1 C2 108.9(7) . . ?
C3 N1 Re1 108.7(5) . . ?
C5 N1 Re1 108.5(5) . . ?
C2 N1 Re1 110.0(5) . . ?
C10 N2 C14 118.0(16) . . ?
C10 N2 C9 116.8(12) . . ?
C14 N2 C9 114.4(11) . . ?
C1 S1 Re1 103.5(3) . . ?
C4 S2 Re1 103.3(3) . . ?
C8 S3 Re1 109.9(3) . . ?
C2 C1 S1 110.5(7) . . ?
C1 C2 N1 112.5(8) . . ?
N1 C3 C4 111.1(7) . . ?
C3 C4 S2 108.7(6) . . ?
N1 C5 C6 117.9(7) . . ?
C7 C6 C5 110.0(9) . . ?
C9 C8 S3 111.5(7) . . ?
N2 C9 C8 116.8(11) . . ?
N2 C10 C11 114.5(14) . . ?
C12 C11 C10 113.9(13) . . ?
O2 C12 C13 119.0(21) . . ?
O2 C12 C11 124.6(19) . . ?
C13 C12 C11 116.1(16) . . ?
C12 C13 C14 116.0(19) . . ?
N2 C14 C13 113.8(14) . . ?

loop_
_geom_bond_atom_site_label_1
_geom_bond_atom_site_label_2
_geom_bond_distance
_geom_bond_site_symmetry_2
_geom_bond_publ_flag
Re1 O1 1.698(6) . ?
Re1 N1 2.216(7) . ?
Re1 S1 2.270(2) . ?
Re1 S2 2.279(3) . ?
Re1 S3 2.305(2) . ?
N1 C3 1.498(11) . ?
N1 C5 1.500(11) . ?
N1 C2 1.511(11) . ?
N2 C10 1.31(2) . ?
N2 C14 1.38(2) . ?
N2 C9 1.448(14) . ?
O2 C12 1.16(2) . ?
S1 C1 1.833(10) . ?
S2 C4 1.820(10) . ?
S3 C8 1.825(9) . ?
C1 C2 1.489(13) . ?
C3 C4 1.519(13) . ?
C5 C6 1.514(12) . ?
C6 C7 1.46(2) . ?
C8 C9 1.53(2) . ?
C10 C11 1.56(2) . ?
C11 C12 1.45(2) . ?
C12 C13 1.44(3) . ?
C13 C14 1.52(2) . ?

loop_
_geom_torsion_atom_site_label_1
_geom_torsion_atom_site_label_2
_geom_torsion_atom_site_label_3
_geom_torsion_atom_site_label_4
_geom_torsion
_geom_torsion_site_symmetry_1
_geom_torsion_site_symmetry_2
_geom_torsion_site_symmetry_3
_geom_torsion_site_symmetry_4
_geom_torsion_publ_flag
O1 Re1 N1 C3 146.5(6) . . . . ?
S1 Re1 N1 C3 -96.5(5) . . . . ?
S2 Re1 N1 C3 27.4(5) . . . . ?
S3 Re1 N1 C3 -25.6(9) . . . . ?
O1 Re1 N1 C5 26.9(6) . . . . ?
S1 Re1 N1 C5 143.9(5) . . . . ?
S2 Re1 N1 C5 -92.2(5) . . . . ?
S3 Re1 N1 C5 -145.2(5) . . . . ?
O1 Re1 N1 C2 -92.1(6) . . . . ?
S1 Re1 N1 C2 24.9(5) . . . . ?
S2 Re1 N1 C2 148.8(6) . . . . ?
S3 Re1 N1 C2 95.8(8) . . . . ?
O1 Re1 S1 C1 91.8(5) . . . . ?
N1 Re1 S1 C1 -0.9(5) . . . . ?
S2 Re1 S1 C1 -79.2(4) . . . . ?
S3 Re1 S1 C1 -161.8(4) . . . . ?
O1 Re1 S2 C4 -92.9(4) . . . . ?
N1 Re1 S2 C4 -0.4(4) . . . . ?
S1 Re1 S2 C4 78.0(3) . . . . ?
S3 Re1 S2 C4 163.4(3) . . . . ?
O1 Re1 S3 C8 81.8(5) . . . . ?
N1 Re1 S3 C8 -106.3(7) . . . . ?
S1 Re1 S3 C8 -36.4(4) . . . . ?
S2 Re1 S3 C8 -159.2(4) . . . . ?
Re1 S1 C1 C2 -23.5(9) . . . . ?
S1 C1 C2 N1 47.3(10) . . . . ?
C3 N1 C2 C1 72.1(10) . . . . ?
C5 N1 C2 C1 -166.8(8) . . . . ?
Re1 N1 C2 C1 -48.0(9) . . . . ?
C5 N1 C3 C4 65.7(9) . . . . ?
C2 N1 C3 C4 -173.9(8) . . . . ?
Re1 N1 C3 C4 -52.9(8) . . . . ?
N1 C3 C4 S2 52.5(9) . . . . ?
Re1 S2 C4 C3 -26.1(7) . . . . ?
C3 N1 C5 C6 58.0(11) . . . . ?
C2 N1 C5 C6 -63.5(10) . . . . ?
Re1 N1 C5 C6 176.8(8) . . . . ?
N1 C5 C6 C7 175.9(10) . . . . ?
Re1 S3 C8 C9 -65.1(8) . . . . ?
C10 N2 C9 C8 -78.3(20) . . . . ?
C14 N2 C9 C8 65.5(19) . . . . ?
S3 C8 C9 N2 179.4(9) . . . . ?
C14 N2 C10 C11 51.0(28) . . . . ?
C9 N2 C10 C11 -166.6(17) . . . . ?
N2 C10 C11 C12 -41.9(31) . . . . ?
C10 C11 C12 O2 -153.5(23) . . . . ?
C10 C11 C12 C13 32.6(33) . . . . ?
O2 C12 C13 C14 154.0(26) . . . . ?
C11 C12 C13 C14 -31.7(40) . . . . ?
C10 N2 C14 C13 -48.8(31) . . . . ?
C9 N2 C14 C13 167.9(20) . . . . ?
C12 C13 C14 N2 37.3(40) . . . . ?
